data_4316564
loop_
_publ_author_name
'Maria Jos\'e Calhorda'
'Carmen Ceamanos'
'Olga Crespo'
'M. Concepci\'on Gimeno'
'Antonio Laguna'
'Carmen Larraz'
'Pedro D. Vaz'
'M. Dolores Villacampa'

_publ_section_title
;
 Heteropolynuclear Gold Complexes with Metallophilic Interactions:
 Modulation of the Luminescent Properties
;
_journal_name_full 'Inorganic Chemistry'
_journal_page_first 8255
_journal_page_last 8269
_journal_paper_doi 10.1021/ic100413x
_journal_volume 49
_journal_year 2010
_chemical_formula_sum 'C20 H19 Au Cl3 N4 P Pd'
_chemical_formula_weight 756.08
_chemical_name_systematic
; 
 ? 
;
_space_group_IT_number 15
_symmetry_cell_setting monoclinic
_symmetry_space_group_name_Hall '-C 2yc'
_symmetry_space_group_name_H-M 'C 1 2/c 1'
_atom_sites_solution_hydrogens geom
_atom_sites_solution_primary direct
_atom_sites_solution_secondary difmap
_audit_creation_method SHELXL-97
_cell_angle_alpha 90.00
_cell_angle_beta 96.50(3)
_cell_angle_gamma 90.00
_cell_formula_units_Z 8
_cell_length_a 21.195(4)
_cell_length_b 12.250(3)
_cell_length_c 18.531(4)
_cell_measurement_reflns_used 31536
_cell_measurement_temperature 100(2)
_cell_measurement_theta_max 35.19
_cell_measurement_theta_min 3.61
_cell_volume 4780.4(18)
_computing_cell_refinement 'Crysalis RED'
_computing_data_collection 'Crysalis CCD'
_computing_data_reduction 'Crysalis RED'
_computing_molecular_graphics XP
_computing_publication_material XCIF
_computing_structure_refinement 'SHELXL-97 (Sheldrick, 1997)'
_computing_structure_solution 'SHELXS-97 (Sheldrick, 1990)'
_diffrn_ambient_temperature 100(2)
_diffrn_detector_area_resol_mean 16.06
_diffrn_measured_fraction_theta_full 0.996
_diffrn_measured_fraction_theta_max 0.996
_diffrn_measurement_device_type 'Xcalibur Oxford Diffraction'
_diffrn_measurement_method '\w rotations with narrow frames'
_diffrn_radiation_monochromator graphite
_diffrn_radiation_source 'fine-focus sealed tube'
_diffrn_radiation_type MoK\a
_diffrn_radiation_wavelength 0.71073
_diffrn_reflns_av_R_equivalents 0.0242
_diffrn_reflns_av_sigmaI/netI 0.0140
_diffrn_reflns_limit_h_max 25
_diffrn_reflns_limit_h_min -25
_diffrn_reflns_limit_k_max 14
_diffrn_reflns_limit_k_min -14
_diffrn_reflns_limit_l_max 22
_diffrn_reflns_limit_l_min -22
_diffrn_reflns_number 34557
_diffrn_reflns_theta_full 25.49
_diffrn_reflns_theta_max 25.49
_diffrn_reflns_theta_min 3.74
_exptl_absorpt_coefficient_mu 7.301
_exptl_absorpt_correction_T_max 0.5928
_exptl_absorpt_correction_T_min 0.3230
_exptl_absorpt_correction_type multi-scan
_exptl_absorpt_process_details SADABS
_exptl_crystal_colour plate
_exptl_crystal_density_diffrn 2.101
_exptl_crystal_density_method 'not measured'
_exptl_crystal_description yellow
_exptl_crystal_F_000 2864
_exptl_crystal_size_max 0.20
_exptl_crystal_size_mid 0.10
_exptl_crystal_size_min 0.08
_refine_diff_density_max 0.955
_refine_diff_density_min -0.419
_refine_diff_density_rms 0.079
_refine_ls_extinction_method none
_refine_ls_goodness_of_fit_ref 1.141
_refine_ls_hydrogen_treatment constr
_refine_ls_matrix_type full
_refine_ls_number_parameters 272
_refine_ls_number_reflns 4427
_refine_ls_number_restraints 0
_refine_ls_restrained_S_all 1.141
_refine_ls_R_factor_all 0.0182
_refine_ls_R_factor_gt 0.0170
_refine_ls_shift/su_max 0.005
_refine_ls_shift/su_mean 0.000
_refine_ls_structure_factor_coef Fsqd
_refine_ls_weighting_details 'calc w=1/[\s^2^(Fo^2^)+(0.0151P)^2^+12.1132P] where P=(Fo^2^+2Fc^2^)/3'
_refine_ls_weighting_scheme calc
_refine_ls_wR_factor_gt 0.0367
_refine_ls_wR_factor_ref 0.0372
_reflns_number_gt 4284
_reflns_number_total 4427
_reflns_threshold_expression >2sigma(I)
_cod_data_source_file ic100413x_si_009.cif
_cod_data_source_block c136s
_cod_depositor_comments
;
The following automatic conversions were performed:

'_symmetry_cell_setting' value 'Monoclinic' changed to 'monoclinic'
according to the built-in table from CIF Core dictionary named
'cif_core.dic' version 2.4.1 from 2010-06-29.

Automatic conversion script
Id: cif_fix_values 1646 2011-03-28 12:23:43Z adriana 
;
_cod_original_cell_volume 4780.4(17)
_cod_database_code 4316564

loop_
_symmetry_equiv_pos_as_xyz
'x, y, z'
'-x, y, -z+1/2'
'x+1/2, y+1/2, z'
'-x+1/2, y+1/2, -z+1/2'
'-x, -y, -z'
'x, -y, z-1/2'
'-x+1/2, -y+1/2, -z'
'x+1/2, -y+1/2, z-1/2'

loop_
_atom_site_label
_atom_site_type_symbol
_atom_site_fract_x
_atom_site_fract_y
_atom_site_fract_z
_atom_site_U_iso_or_equiv
_atom_site_adp_type
_atom_site_occupancy
_atom_site_symmetry_multiplicity
_atom_site_calc_flag
_atom_site_refinement_flags
_atom_site_disorder_assembly
_atom_site_disorder_group
Au1 Au 0.187029(5) 0.173514(9) 1.017465(5) 0.01715(4) Uani 1 1 d . . .
Pd1 Pd 0.196764(10) -0.086099(17) 1.002515(11) 0.01613(5) Uani 1 1 d . . .
Cl1 Cl 0.21086(4) 0.23774(6) 1.13275(4) 0.02648(16) Uani 1 1 d . . .
Cl2 Cl 0.16245(4) -0.11162(6) 1.11431(3) 0.02381(15) Uani 1 1 d . . .
Cl3 Cl 0.30097(4) -0.10498(7) 1.04978(4) 0.02922(17) Uani 1 1 d . . .
P1 P 0.14982(3) 0.11373(6) 0.90741(4) 0.01551(14) Uani 1 1 d . . .
C1 C 0.11861(13) 0.2162(2) 0.84340(14) 0.0176(6) Uani 1 1 d . . .
C2 C 0.09195(13) 0.1906(2) 0.77279(14) 0.0169(6) Uani 1 1 d . . .
H2 H 0.0883 0.1167 0.7574 0.020 Uiso 1 1 calc R . .
C3 C 0.07091(13) 0.2745(2) 0.72540(15) 0.0196(6) Uani 1 1 d . . .
H3 H 0.0539 0.2580 0.6770 0.024 Uiso 1 1 calc R . .
C4 C 0.07474(14) 0.3820(2) 0.74887(16) 0.0231(6) Uani 1 1 d . . .
H4 H 0.0597 0.4388 0.7165 0.028 Uiso 1 1 calc R . .
C5 C 0.10025(15) 0.4075(2) 0.81895(16) 0.0239(6) Uani 1 1 d . . .
H5 H 0.1022 0.4814 0.8347 0.029 Uiso 1 1 calc R . .
C6 C 0.12289(14) 0.3248(2) 0.86604(15) 0.0209(6) Uani 1 1 d . . .
H6 H 0.1413 0.3422 0.9138 0.025 Uiso 1 1 calc R . .
C11 C 0.08537(13) 0.0160(2) 0.91765(14) 0.0169(6) Uani 1 1 d . . .
C12 C 0.02251(14) 0.0302(2) 0.89032(15) 0.0206(6) Uani 1 1 d . . .
H12 H 0.0094 0.0940 0.8636 0.025 Uiso 1 1 calc R . .
C13 C -0.02125(14) -0.0505(3) 0.90259(16) 0.0239(6) Uani 1 1 d . . .
H13 H -0.0648 -0.0421 0.8848 0.029 Uiso 1 1 calc R . .
C14 C -0.00066(15) -0.1425(3) 0.94083(16) 0.0240(6) Uani 1 1 d . . .
H14 H -0.0296 -0.1995 0.9483 0.029 Uiso 1 1 calc R . .
C15 C 0.06260(14) -0.1515(2) 0.96831(16) 0.0228(6) Uani 1 1 d . . .
H15 H 0.0765 -0.2145 0.9955 0.027 Uiso 1 1 calc R . .
N1 N 0.10473(11) -0.07303(19) 0.95739(12) 0.0173(5) Uani 1 1 d . . .
C21 C 0.20230(13) 0.0240(2) 0.86185(14) 0.0156(5) Uani 1 1 d . . .
C22 C 0.21820(13) 0.0409(2) 0.79235(14) 0.0168(6) Uani 1 1 d . . .
H22 H 0.2042 0.1047 0.7660 0.020 Uiso 1 1 calc R . .
C23 C 0.25485(14) -0.0365(2) 0.76171(15) 0.0196(6) Uani 1 1 d . . .
H23 H 0.2660 -0.0272 0.7138 0.024 Uiso 1 1 calc R . .
C24 C 0.27494(13) -0.1277(2) 0.80215(15) 0.0205(6) Uani 1 1 d . . .
H24 H 0.2994 -0.1823 0.7819 0.025 Uiso 1 1 calc R . .
C25 C 0.25919(13) -0.1387(2) 0.87209(16) 0.0202(6) Uani 1 1 d . . .
H25 H 0.2740 -0.2005 0.9001 0.024 Uiso 1 1 calc R . .
N2 N 0.22324(11) -0.06362(19) 0.90139(12) 0.0164(5) Uani 1 1 d . . .
N3 N 0.02670(16) 0.6261(3) 0.05115(16) 0.0391(7) Uani 1 1 d . . .
C30 C 0.05937(18) 0.5515(3) 0.05812(17) 0.0317(8) Uani 1 1 d . . .
C31 C 0.10106(19) 0.4569(3) 0.0665(2) 0.0416(9) Uani 1 1 d . . .
H31A H 0.0797 0.3940 0.0418 0.062 Uiso 1 1 calc R . .
H31B H 0.1113 0.4404 0.1182 0.062 Uiso 1 1 calc R . .
H31C H 0.1403 0.4726 0.0450 0.062 Uiso 1 1 calc R . .
N4 N 0.9706(4) 0.6404(8) 0.7773(5) 0.070(3) Uiso 0.474(7) 1 d P . 1
C32 C 0.9381(4) 0.7076(7) 0.7504(4) 0.043(2) Uiso 0.474(7) 1 d P . 1
C33 C 0.9046(3) 0.8170(6) 0.7312(4) 0.0170(17) Uiso 0.474(7) 1 d P . 1
H33A H 0.9358 0.8763 0.7367 0.025 Uiso 0.474(7) 1 calc PR . 1
H33B H 0.8720 0.8296 0.7638 0.025 Uiso 0.474(7) 1 calc PR . 1
H33C H 0.8847 0.8147 0.6808 0.025 Uiso 0.474(7) 1 calc PR . 1
N5 N 0.9245(3) 0.8983(5) 0.7398(4) 0.0445(18) Uiso 0.526(7) 1 d P . 2
C33' C 0.8958(5) 0.7885(10) 0.7195(5) 0.050(3) Uiso 0.526(7) 1 d P . 2
C34 C 0.8749(3) 0.7084(6) 0.7186(4) 0.0392(19) Uiso 0.526(7) 1 d P . 2
H34A H 0.9085 0.6531 0.7234 0.059 Uiso 0.526(7) 1 calc PR . 2
H34B H 0.8479 0.6978 0.6726 0.059 Uiso 0.526(7) 1 calc PR . 2
H34C H 0.8491 0.7014 0.7591 0.059 Uiso 0.526(7) 1 calc PR . 2

loop_
_atom_site_aniso_label
_atom_site_aniso_U_11
_atom_site_aniso_U_22
_atom_site_aniso_U_33
_atom_site_aniso_U_23
_atom_site_aniso_U_13
_atom_site_aniso_U_12
Au1 0.02254(7) 0.01468(6) 0.01391(6) -0.00084(4) 0.00075(4) 0.00175(4)
Pd1 0.01947(11) 0.01440(11) 0.01417(10) 0.00164(8) 0.00030(8) 0.00404(8)
Cl1 0.0387(4) 0.0230(4) 0.0166(3) -0.0028(3) -0.0021(3) -0.0053(3)
Cl2 0.0330(4) 0.0240(4) 0.0147(3) 0.0036(3) 0.0036(3) 0.0103(3)
Cl3 0.0230(4) 0.0343(4) 0.0283(4) 0.0042(3) -0.0059(3) 0.0020(3)
P1 0.0201(4) 0.0130(3) 0.0134(3) -0.0002(3) 0.0017(3) 0.0045(3)
C1 0.0195(14) 0.0150(13) 0.0187(13) 0.0035(11) 0.0043(11) 0.0058(11)
C2 0.0150(14) 0.0167(14) 0.0194(13) 0.0006(11) 0.0030(11) 0.0019(11)
C3 0.0155(14) 0.0246(15) 0.0188(13) 0.0047(11) 0.0020(11) -0.0014(12)
C4 0.0193(15) 0.0227(15) 0.0275(15) 0.0107(12) 0.0042(12) 0.0025(12)
C5 0.0284(16) 0.0137(14) 0.0299(16) 0.0026(12) 0.0046(13) 0.0028(12)
C6 0.0247(16) 0.0192(15) 0.0191(14) -0.0002(11) 0.0034(11) 0.0041(12)
C11 0.0214(15) 0.0172(14) 0.0128(12) -0.0020(10) 0.0047(11) 0.0051(11)
C12 0.0222(15) 0.0218(15) 0.0178(13) 0.0004(11) 0.0026(11) 0.0064(12)
C13 0.0188(15) 0.0306(17) 0.0225(14) -0.0019(12) 0.0036(12) 0.0047(13)
C14 0.0243(16) 0.0232(15) 0.0258(15) -0.0007(12) 0.0088(12) -0.0011(12)
C15 0.0263(16) 0.0200(15) 0.0229(15) 0.0020(11) 0.0056(12) 0.0021(12)
N1 0.0219(13) 0.0168(12) 0.0133(10) 0.0013(9) 0.0021(9) 0.0043(10)
C21 0.0153(13) 0.0136(13) 0.0175(13) -0.0016(10) 0.0006(10) 0.0011(11)
C22 0.0176(14) 0.0152(13) 0.0168(13) -0.0003(10) -0.0016(11) -0.0003(11)
C23 0.0200(15) 0.0211(14) 0.0184(13) -0.0039(11) 0.0050(11) -0.0024(11)
C24 0.0169(14) 0.0188(14) 0.0263(15) -0.0060(12) 0.0040(11) 0.0009(12)
C25 0.0173(14) 0.0152(14) 0.0276(15) 0.0001(11) 0.0007(11) 0.0026(11)
N2 0.0157(12) 0.0150(11) 0.0185(11) -0.0009(9) 0.0010(9) 0.0017(9)
N3 0.053(2) 0.0289(17) 0.0349(16) -0.0032(13) 0.0036(14) -0.0092(15)
C30 0.042(2) 0.0279(19) 0.0256(16) -0.0031(13) 0.0062(14) -0.0110(16)
C31 0.049(2) 0.033(2) 0.042(2) -0.0024(16) 0.0057(17) -0.0025(17)

loop_
_atom_type_symbol
_atom_type_description
_atom_type_scat_dispersion_real
_atom_type_scat_dispersion_imag
_atom_type_scat_source
C C 0.0033 0.0016 'International Tables Vol C Tables 4.2.6.8 and 6.1.1.4'
H H 0.0000 0.0000 'International Tables Vol C Tables 4.2.6.8 and 6.1.1.4'
N N 0.0061 0.0033 'International Tables Vol C Tables 4.2.6.8 and 6.1.1.4'
P P 0.1023 0.0942 'International Tables Vol C Tables 4.2.6.8 and 6.1.1.4'
Cl Cl 0.1484 0.1585 'International Tables Vol C Tables 4.2.6.8 and 6.1.1.4'
Pd Pd -0.9988 1.0072 'International Tables Vol C Tables 4.2.6.8 and 6.1.1.4'
Au Au -2.0133 8.8022 'International Tables Vol C Tables 4.2.6.8 and 6.1.1.4'

loop_
_geom_angle_atom_site_label_1
_geom_angle_atom_site_label_2
_geom_angle_atom_site_label_3
_geom_angle
_geom_angle_site_symmetry_1
_geom_angle_site_symmetry_3
_geom_angle_publ_flag
P1 Au1 Cl1 172.10(3) . . ?
P1 Au1 Pd1 67.256(19) . . ?
Cl1 Au1 Pd1 114.49(2) . . ?
N2 Pd1 N1 87.85(9) . . ?
N2 Pd1 Cl2 177.53(7) . . ?
N1 Pd1 Cl2 89.69(7) . . ?
N2 Pd1 Cl3 90.65(7) . . ?
N1 Pd1 Cl3 177.88(7) . . ?
Cl2 Pd1 Cl3 91.80(4) . . ?
N2 Pd1 Au1 88.42(6) . . ?
N1 Pd1 Au1 83.65(7) . . ?
Cl2 Pd1 Au1 91.55(2) . . ?
Cl3 Pd1 Au1 97.81(2) . . ?
C1 P1 C21 108.11(12) . . ?
C1 P1 C11 107.41(13) . . ?
C21 P1 C11 98.82(12) . . ?
C1 P1 Au1 116.11(10) . . ?
C21 P1 Au1 116.63(9) . . ?
C11 P1 Au1 108.02(9) . . ?
C6 C1 C2 120.0(3) . . ?
C6 C1 P1 117.4(2) . . ?
C2 C1 P1 122.6(2) . . ?
C3 C2 C1 119.4(3) . . ?
C4 C3 C2 120.0(3) . . ?
C5 C4 C3 120.8(3) . . ?
C4 C5 C6 119.7(3) . . ?
C5 C6 C1 120.1(3) . . ?
N1 C11 C12 121.4(3) . . ?
N1 C11 P1 113.4(2) . . ?
C12 C11 P1 125.2(2) . . ?
C11 C12 C13 118.9(3) . . ?
C14 C13 C12 119.2(3) . . ?
C13 C14 C15 119.5(3) . . ?
N1 C15 C14 121.4(3) . . ?
C15 N1 C11 119.5(2) . . ?
C15 N1 Pd1 120.23(19) . . ?
C11 N1 Pd1 120.21(19) . . ?
N2 C21 C22 121.8(2) . . ?
N2 C21 P1 113.99(19) . . ?
C22 C21 P1 124.2(2) . . ?
C21 C22 C23 119.0(3) . . ?
C24 C23 C22 118.8(3) . . ?
C25 C24 C23 119.6(3) . . ?
N2 C25 C24 121.3(3) . . ?
C21 N2 C25 119.5(2) . . ?
C21 N2 Pd1 120.06(18) . . ?
C25 N2 Pd1 120.41(19) . . ?
N3 C30 C31 179.6(4) . . ?
C32 N4 N4 100.8(8) . 2_756 ?
N4 C32 C33 164.0(10) . . ?
C34 C33' N5 166.4(10) . . ?

loop_
_geom_bond_atom_site_label_1
_geom_bond_atom_site_label_2
_geom_bond_distance
_geom_bond_site_symmetry_2
_geom_bond_publ_flag
Au1 P1 2.2255(8) . ?
Au1 Cl1 2.2790(8) . ?
Au1 Pd1 3.2010(7) . ?
Pd1 N2 2.035(2) . ?
Pd1 N1 2.040(2) . ?
Pd1 Cl2 2.2934(9) . ?
Pd1 Cl3 2.2936(10) . ?
P1 C1 1.800(3) . ?
P1 C21 1.836(3) . ?
P1 C11 1.842(3) . ?
C1 C6 1.396(4) . ?
C1 C2 1.400(4) . ?
C2 C3 1.391(4) . ?
C3 C4 1.386(4) . ?
C4 C5 1.385(4) . ?
C5 C6 1.387(4) . ?
C11 N1 1.354(4) . ?
C11 C12 1.382(4) . ?
C12 C13 1.392(4) . ?
C13 C14 1.376(4) . ?
C14 C15 1.384(4) . ?
C15 N1 1.343(4) . ?
C21 N2 1.346(4) . ?
C21 C22 1.383(4) . ?
C22 C23 1.388(4) . ?
C23 C24 1.385(4) . ?
C24 C25 1.381(4) . ?
C25 N2 1.348(4) . ?
N3 C30 1.145(5) . ?
C30 C31 1.455(5) . ?
N4 C32 1.150(12) . ?
N4 N4 1.691(18) 2_756 ?
C32 C33 1.539(11) . ?
N5 C33' 1.506(13) . ?
C33' C34 1.077(12) . ?
